data_7718142
loop_
_publ_author_name
'Peng, Yi-Mei'
'Guan, Yu-Ming'
'Bai, Qixia'
'Chen, Gang'
'Lin, Wei-Quan'
'Pang, Jing-Xian'
'Xu, Wen-Bo'
'Wang, Pingshan'
'Xie, Ting-Zheng'

_publ_section_title
;
 <i>Anti</i> AIE single molecule fluorescent switches for detection of
 heavy metal ions.
;
_journal_issue 22
_journal_name_full 'Dalton transactions (Cambridge, England : 2003)'
_journal_page_first 8773
_journal_page_last 8777
_journal_paper_doi 10.1039/d5dt00041f
_journal_volume 54
_journal_year 2025
_chemical_formula_moiety 'C148 H106 N6 O2 Zn, 2(F6 P), 3(C2 H3 N)'
_chemical_formula_sum 'C154 H115 F12 N9 O2 P2 Zn'
_chemical_formula_weight 2478.85
_space_group_crystal_system monoclinic
_space_group_IT_number 15
_space_group_name_Hall '-C 2yc'
_space_group_name_H-M_alt 'C 1 2/c 1'
_atom_sites_solution_hydrogens mixed
_audit_creation_date 2025-01-02
_audit_creation_method
;
Olex2 1.5
(compiled 2024.02.16 svn.r378c4104 for OlexSys, GUI svn.r6928)
;
_audit_update_record
;
2025-01-03 deposited with the CCDC.	2025-02-25 downloaded from the CCDC.
;
_cell_angle_alpha 90
_cell_angle_beta 108.105(3)
_cell_angle_gamma 90
_cell_formula_units_Z 4
_cell_length_a 56.299(3)
_cell_length_b 9.2556(5)
_cell_length_c 25.7870(14)
_cell_measurement_reflns_used 9905
_cell_measurement_temperature 100.0
_cell_measurement_theta_max 52.83
_cell_measurement_theta_min 3.14
_cell_volume 12771.8(12)
_computing_cell_refinement 'SAINT V8.38A (Bruker, 2018)'
_computing_data_reduction 'SAINT V8.38A (Bruker, 2018)'
_computing_molecular_graphics 'Olex2 1.5 (Dolomanov et al., 2009)'
_computing_publication_material 'Olex2 1.5 (Dolomanov et al., 2009)'
_computing_structure_refinement 'SHELXL 2019/3 (Sheldrick, 2015)'
_computing_structure_solution 'SHELXT 2018/2 (Sheldrick, 2018)'
_diffrn_ambient_temperature 100.00
_diffrn_measured_fraction_theta_full 1.000
_diffrn_measured_fraction_theta_max 0.994
_diffrn_measurement_device_type 'Bruker APEX-II CCD'
_diffrn_measurement_method '\f and \w scans'
_diffrn_radiation_type GaK\a
_diffrn_radiation_wavelength 1.34139
_diffrn_reflns_av_R_equivalents 0.0967
_diffrn_reflns_av_unetI/netI 0.0929
_diffrn_reflns_Laue_measured_fraction_full 1.000
_diffrn_reflns_Laue_measured_fraction_max 0.994
_diffrn_reflns_limit_h_max 68
_diffrn_reflns_limit_h_min -66
_diffrn_reflns_limit_k_max 11
_diffrn_reflns_limit_k_min -11
_diffrn_reflns_limit_l_max 31
_diffrn_reflns_limit_l_min -31
_diffrn_reflns_number 105310
_diffrn_reflns_point_group_measured_fraction_full 1.000
_diffrn_reflns_point_group_measured_fraction_max 0.994
_diffrn_reflns_theta_full 53.594
_diffrn_reflns_theta_max 55.165
_diffrn_reflns_theta_min 2.874
_diffrn_source_current 3.0
_diffrn_source_power 0.20958
_diffrn_source_voltage 69.86
_diffrn_standards_number 0
_exptl_absorpt_coefficient_mu 0.721
_exptl_absorpt_correction_T_max 0.7508
_exptl_absorpt_correction_T_min 0.6091
_exptl_absorpt_correction_type none
_exptl_absorpt_process_details
;
SADABS-2016/2 (Bruker,2016/2) was used for absorption correction.
wR2(int) was 0.1044 before and 0.0860 after correction.
The Ratio of minimum to maximum transmission is 0.8113.
The \l/2 correction factor is Not present.
;
_exptl_crystal_colour 'clear colourless'
_exptl_crystal_colour_lustre clear
_exptl_crystal_colour_primary colourless
_exptl_crystal_density_diffrn 1.289
_exptl_crystal_description block
_exptl_crystal_F_000 5144
_exptl_crystal_size_max 0.13
_exptl_crystal_size_mid 0.1
_exptl_crystal_size_min 0.08
_refine_diff_density_max 0.897
_refine_diff_density_min -0.680
_refine_diff_density_rms 0.077
_refine_ls_extinction_method none
_refine_ls_goodness_of_fit_ref 1.057
_refine_ls_hydrogen_treatment mixed
_refine_ls_matrix_type full
_refine_ls_number_parameters 846
_refine_ls_number_reflns 12203
_refine_ls_number_restraints 36
_refine_ls_restrained_S_all 1.063
_refine_ls_R_factor_all 0.1123
_refine_ls_R_factor_gt 0.0828
_refine_ls_shift/su_max 0.000
_refine_ls_shift/su_mean 0.000
_refine_ls_structure_factor_coef Fsqd
_refine_ls_weighting_details 'w=1/[\s^2^(Fo^2^)+(0.1071P)^2^+41.3616P] where P=(Fo^2^+2Fc^2^)/3'
_refine_ls_weighting_scheme calc
_refine_ls_wR_factor_gt 0.2205
_refine_ls_wR_factor_ref 0.2446
_reflns_Friedel_coverage 0.000
_reflns_number_gt 8511
_reflns_number_total 12203
_reflns_threshold_expression 'I > 2\s(I)'
_cod_data_source_file d5dt00041f2.cif
_cod_data_source_block zn
_cod_depositor_comments 'Adding full bibliography for 7718142.cif.'
_cod_original_cell_volume 12771.9(12)
_cod_database_code 7718142
_shelx_shelxl_version_number 2019/3
_shelx_space_group_comment
;
The symmetry employed for this shelxl refinement is uniquely defined
by the following loop, which should always be used as a source of
symmetry information in preference to the above space-group names.
They are only intended as comments.
;
_shelx_estimated_absorpt_t_max 0.945
_shelx_estimated_absorpt_t_min 0.912
_olex2_refinement_description
;
1. Fixed Uiso
 At 1.2 times of:
  All C(H) groups, All C(H,H) groups
 At 1.5 times of:
  All C(H,H,H) groups
2. Uiso/Uaniso restraints and constraints
Uanis(C15) \\sim Ueq, Uanis(C29) \\sim Ueq, Uanis(C32) \\sim Ueq, Uanis(C31)
\\sim Ueq, Uanis(C33) \\sim Ueq, Uanis(C34) \\sim Ueq: with sigma of 0.01 and
sigma for terminal atoms of 0.02
Uanis(C29) = Uanis(C30) = Uanis(C31) = Uanis(C32) = Uanis(C33) = Uanis(C34)
3. Others
 Fixed Sof: H20A(0.5) H20(0.5) C21(0.5) H21(0.5) C22(0.5) H22(0.5) C23(0.5)
 H23(0.5) C24(0.5) H24(0.5) C27(0.5) H27(0.5) C26(0.5) H26(0.5) C28(0.5)
 H28(0.5) C25(0.5) H25(0.5) C9(0.5) C80(0.5) H80A(0.5) H80B(0.5) H80C(0.5)
 N14(0.5) C81(0.5) C10(0.5) C17(0.5) C18(0.5)
4.a Aromatic/amide H refined with riding coordinates:
 C39(H39), C47(H47), C50(H50), C3(H3), C53(H53), C56(H56), C6(H6), C57(H57),
 C38(H38), C43(H43), C36(H36), C20(H20A), C20(H20), C21(H21), C22(H22),
 C23(H23), C24(H24), C37(H37), C42(H42), C46(H46), C54(H54), C45(H45), C67(H67),
  C78(H78), C73(H73), C68(H68), C79(H79), C75(H75), C71(H71), C76(H76),
 C60(H60), C77(H77), C64(H64), C70(H70), C69(H69), C61(H61), C74(H74), C62(H62),
  C12(H12), C16(H16), C15(H15), C63(H63), C13(H13), C14(H14), C28(H28),
 C25(H25), C32(H32), C30(H30), C31(H31), C33(H33), C34(H34), C7(H7), C35(H35)
4.b Fitted hexagon refined as free rotating group:
 C19(C20,C21,C22,C23,C24)
4.c Idealised Me refined as rotating group:
 C01Q(H01A,H01B,H01C), C82(H82A,H82B,H82C), C80(H80A,H80B,H80C)
;
_smtbx_masks_void_probe_radius 1.2
_smtbx_masks_void_truncation_radius 1.2
_olex2_submission_special_instructions 'No special instructions were received'

loop_
_space_group_symop_operation_xyz
'x, y, z'
'-x, y, -z+1/2'
'x+1/2, y+1/2, z'
'-x+1/2, y+1/2, -z+1/2'
'-x, -y, -z'
'x, -y, z-1/2'
'-x+1/2, -y+1/2, -z'
'x+1/2, -y+1/2, z-1/2'

loop_
_atom_site_label
_atom_site_type_symbol
_atom_site_fract_x
_atom_site_fract_y
_atom_site_fract_z
_atom_site_U_iso_or_equiv
_atom_site_adp_type
_atom_site_occupancy
_atom_site_site_symmetry_order
_atom_site_calc_flag
_atom_site_refinement_flags_posn
_atom_site_refinement_flags_adp
_atom_site_refinement_flags_occupancy
_atom_site_disorder_assembly
_atom_site_disorder_group
Zn01 Zn 0.500000 0.61915(8) 0.250000 0.0352(2) Uani 1 2 d S T P . .
P002 P 0.58442(2) 0.67639(13) 0.52771(5) 0.0485(3) Uani 1 1 d . . . . .
F003 F 0.57079(5) 0.6085(3) 0.56841(11) 0.0639(7) Uani 1 1 d . . . . .
F004 F 0.59849(5) 0.5277(3) 0.52786(11) 0.0640(7) Uani 1 1 d . . . . .
F005 F 0.59752(5) 0.7460(3) 0.48723(11) 0.0639(7) Uani 1 1 d . . . . .
F006 F 0.56194(5) 0.6205(3) 0.47681(11) 0.0683(8) Uani 1 1 d . . . . .
F007 F 0.60633(5) 0.7319(4) 0.57828(11) 0.0755(9) Uani 1 1 d . . . . .
N008 N 0.49911(5) 0.6309(3) 0.32997(11) 0.0325(6) Uani 1 1 d . . . . .
O009 O 0.48118(6) 0.8010(3) 0.63673(11) 0.0551(8) Uani 1 1 d . . . . .
N00A N 0.52961(6) 0.7751(3) 0.29015(12) 0.0372(7) Uani 1 1 d . . . . .
N00B N 0.47154(6) 0.4652(3) 0.25405(12) 0.0390(7) Uani 1 1 d . . . . .
F00C F 0.56933(6) 0.8245(3) 0.52581(16) 0.0908(10) Uani 1 1 d . . . . .
C48 C 0.48156(7) 0.5587(4) 0.34502(14) 0.0344(8) Uani 1 1 d . . . . .
C1 C 0.51462(7) 0.7219(4) 0.36530(14) 0.0344(8) Uani 1 1 d . . . . .
C40 C 0.49476(7) 0.6714(4) 0.43387(14) 0.0363(8) Uani 1 1 d . . . . .
C2 C 0.53318(7) 0.7929(4) 0.34383(14) 0.0356(8) Uani 1 1 d . . . . .
C39 C 0.51265(7) 0.7459(4) 0.41652(15) 0.0366(8) Uani 1 1 d . . . . .
H39 H 0.523462 0.813245 0.440255 0.044 Uiso 1 1 calc R U . . .
C41 C 0.49229(7) 0.6995(4) 0.48832(14) 0.0383(9) Uani 1 1 d . . . . .
C49 C 0.46525(7) 0.4660(4) 0.30077(14) 0.0343(8) Uani 1 1 d . . . . .
C47 C 0.47922(7) 0.5741(4) 0.39668(14) 0.0367(8) Uani 1 1 d . . . . .
H47 H 0.467144 0.519077 0.406905 0.044 Uiso 1 1 calc R U . . .
C51 C 0.43002(7) 0.3086(4) 0.26140(15) 0.0384(8) Uani 1 1 d . . . . .
C52 C 0.40772(7) 0.2288(4) 0.26387(15) 0.0363(8) Uani 1 1 d . . . . .
C50 C 0.44485(7) 0.3894(4) 0.30535(15) 0.0362(8) Uani 1 1 d . . . . .
H50 H 0.440911 0.391883 0.338595 0.043 Uiso 1 1 calc R U . . .
C3 C 0.55348(7) 0.8690(4) 0.37689(15) 0.0376(8) Uani 1 1 d . . . . .
H3 H 0.555417 0.881278 0.414557 0.045 Uiso 1 1 calc R U . . .
C44 C 0.48636(8) 0.7693(5) 0.58921(15) 0.0450(10) Uani 1 1 d . . . . .
C53 C 0.40557(7) 0.1799(4) 0.31308(15) 0.0393(9) Uani 1 1 d . . . . .
H53 H 0.418440 0.200627 0.346065 0.047 Uiso 1 1 calc R U . . .
C56 C 0.36711(7) 0.1255(5) 0.21838(15) 0.0446(10) Uani 1 1 d . . . . .
H56 H 0.353788 0.109796 0.185662 0.054 Uiso 1 1 calc R U . . .
C59 C 0.35177(7) -0.1736(4) 0.29453(16) 0.0413(9) Uani 1 1 d . . . . .
C5 C 0.59384(7) 1.0002(4) 0.39040(15) 0.0395(9) Uani 1 1 d . . . . .
C6 C 0.61715(8) 0.9617(5) 0.38626(16) 0.0455(9) Uani 1 1 d . . . . .
H6 H 0.618308 0.891757 0.360174 0.055 Uiso 1 1 calc R U . . .
C57 C 0.38804(7) 0.2024(4) 0.21635(15) 0.0414(9) Uani 1 1 d . . . . .
H57 H 0.388927 0.237076 0.182340 0.050 Uiso 1 1 calc R U . . .
C38 C 0.54595(8) 0.8346(4) 0.26820(16) 0.0442(9) Uani 1 1 d . . . . .
H38 H 0.543086 0.825064 0.230065 0.053 Uiso 1 1 calc R U . . .
C43 C 0.46907(8) 0.6806(5) 0.55305(16) 0.0475(10) Uani 1 1 d . . . . .
H43 H 0.455169 0.643855 0.562378 0.057 Uiso 1 1 calc R U . . .
C36 C 0.59253(8) 1.1036(5) 0.42849(16) 0.0460(10) Uani 1 1 d . . . . .
H36 H 0.576825 1.128349 0.432538 0.055 Uiso 1 1 calc R U . . .
C19 C 0.65754(6) 1.3888(4) 0.45373(11) 0.0448(9) Uani 1 1 d G . . . .
C20 C 0.65972(7) 1.3776(4) 0.40165(13) 0.0516(10) Uani 1 1 d G . . C .
H20A H 0.670696 1.308188 0.394342 0.062 Uiso 0.5 1 calc R U P A 2
H20 H 0.662787 1.290599 0.385261 0.062 Uiso 0.5 1 calc R U P B 1
C21 C 0.64585(10) 1.4681(6) 0.36026(13) 0.068(3) Uani 0.5 1 d G . P C 2
H21 H 0.647346 1.460498 0.324667 0.082 Uiso 0.5 1 calc R U P C 2
C22 C 0.62980(13) 1.5697(7) 0.3710(2) 0.073(3) Uani 0.5 1 d G . P C 2
H22 H 0.620321 1.631537 0.342669 0.088 Uiso 0.5 1 calc R U P C 2
C23 C 0.62762(13) 1.5808(7) 0.4230(3) 0.095(4) Uani 0.5 1 d G . P C 2
H23 H 0.616646 1.650269 0.430347 0.114 Uiso 0.5 1 calc R U P C 2
C24 C 0.64149(11) 1.4904(6) 0.46443(18) 0.069(3) Uani 0.5 1 d G . P C 2
H24 H 0.639995 1.497961 0.500023 0.082 Uiso 0.5 1 calc R U P C 2
C37 C 0.56679(8) 0.9091(5) 0.29894(16) 0.0485(10) Uani 1 1 d . . . . .
H37 H 0.578218 0.947857 0.282177 0.058 Uiso 1 1 calc R U . . .
C55 C 0.36528(7) 0.0712(5) 0.26730(16) 0.0470(10) Uani 1 1 d . . . . .
C42 C 0.47216(7) 0.6459(5) 0.50337(15) 0.0416(9) Uani 1 1 d . . . . .
H42 H 0.460353 0.584352 0.478958 0.050 Uiso 1 1 calc R U . . .
C4 C 0.57099(7) 0.9274(4) 0.35497(15) 0.0400(9) Uani 1 1 d . . . . .
C66 C 0.31417(7) 0.1725(5) 0.23153(17) 0.0448(9) Uani 1 1 d . . . . .
C72 C 0.29903(8) -0.0720(5) 0.25577(17) 0.0455(9) Uani 1 1 d . . . . .
C46 C 0.50989(8) 0.7834(5) 0.52673(16) 0.0474(10) Uani 1 1 d . . . . .
H46 H 0.524221 0.817095 0.518386 0.057 Uiso 1 1 calc R U . . .
C54 C 0.38480(7) 0.1009(5) 0.31470(16) 0.0477(10) Uani 1 1 d . . . . .
H54 H 0.383910 0.066529 0.348757 0.057 Uiso 1 1 calc R U . . .
C45 C 0.50699(8) 0.8186(5) 0.57669(16) 0.0488(10) Uani 1 1 d . . . . .
H45 H 0.519138 0.876279 0.602052 0.059 Uiso 1 1 calc R U . . .
C67 C 0.29747(8) 0.1830(5) 0.17944(18) 0.0490(10) Uani 1 1 d . . . . .
H67 H 0.291492 0.097603 0.159131 0.059 Uiso 1 1 calc R U . . .
C78 C 0.43745(9) 0.3052(5) 0.21470(17) 0.0515(11) Uani 1 1 d . . . . .
H78 H 0.428496 0.248167 0.184290 0.062 Uiso 1 1 calc R U . . .
C73 C 0.28946(8) -0.1793(5) 0.21786(19) 0.0537(11) Uani 1 1 d . . . . .
H73 H 0.298014 -0.207032 0.192962 0.064 Uiso 1 1 calc R U . . .
C68 C 0.28933(8) 0.3170(6) 0.1565(2) 0.0579(12) Uani 1 1 d . . . . .
H68 H 0.277883 0.323266 0.120645 0.070 Uiso 1 1 calc R U . . .
C58 C 0.34381(8) -0.0261(5) 0.27130(16) 0.0503(10) Uani 1 1 d . . . . .
C79 C 0.45793(9) 0.3853(5) 0.21266(17) 0.0520(11) Uani 1 1 d . . . . .
H79 H 0.462459 0.382982 0.180120 0.062 Uiso 1 1 calc R U . . .
C75 C 0.25493(8) -0.2094(6) 0.2531(2) 0.0598(12) Uani 1 1 d . . . . .
H75 H 0.239589 -0.254710 0.251603 0.072 Uiso 1 1 calc R U . . .
C71 C 0.32245(8) 0.2984(5) 0.2606(2) 0.0530(11) Uani 1 1 d . . . . .
H71 H 0.333914 0.293283 0.296493 0.064 Uiso 1 1 calc R U . . .
C76 C 0.26506(9) -0.1068(5) 0.2917(2) 0.0596(12) Uani 1 1 d . . . . .
H76 H 0.257032 -0.082995 0.317975 0.072 Uiso 1 1 calc R U . . .
C60 C 0.36719(8) -0.2552(5) 0.2731(2) 0.0574(12) Uani 1 1 d . . . . .
H60 H 0.371569 -0.221010 0.242571 0.069 Uiso 1 1 calc R U . . .
C65 C 0.32078(8) 0.0206(5) 0.25430(17) 0.0497(10) Uani 1 1 d . . . . .
C77 C 0.28687(9) -0.0377(5) 0.29271(19) 0.0555(11) Uani 1 1 d . . . . .
H77 H 0.293581 0.034743 0.319348 0.067 Uiso 1 1 calc R U . . .
C01Q C 0.49889(9) 0.8882(5) 0.67567(17) 0.0562(12) Uani 1 1 d . . . . .
H01A H 0.502165 0.976250 0.657889 0.084 Uiso 1 1 calc R U . . .
H01B H 0.514489 0.834141 0.690657 0.084 Uiso 1 1 calc R U . . .
H01C H 0.492190 0.914289 0.705235 0.084 Uiso 1 1 calc R U . . .
C64 C 0.34642(9) -0.2279(5) 0.33949(18) 0.0572(12) Uani 1 1 d . . . . .
H64 H 0.336384 -0.171346 0.355313 0.069 Uiso 1 1 calc R U . . .
C01S C 0.56445(10) 0.1329(6) 0.6154(2) 0.0682(15) Uani 1 1 d . . . . .
C70 C 0.31406(10) 0.4320(5) 0.2377(2) 0.0664(14) Uani 1 1 d . . . . .
H70 H 0.319581 0.517742 0.258160 0.080 Uiso 1 1 calc R U . . .
C69 C 0.29796(9) 0.4407(6) 0.1860(2) 0.0647(13) Uani 1 1 d . . . . .
H69 H 0.292655 0.532617 0.170171 0.078 Uiso 1 1 calc R U . . .
C11 C 0.67938(11) 1.0387(6) 0.5434(2) 0.0651(13) Uani 1 1 d . . . . .
C61 C 0.37640(10) -0.3909(6) 0.2974(3) 0.0733(16) Uani 1 1 d . . . . .
H61 H 0.387078 -0.447516 0.283396 0.088 Uiso 1 1 calc R U . . .
C74 C 0.26714(8) -0.2465(6) 0.2165(2) 0.0636(13) Uani 1 1 d . . . . .
H74 H 0.260288 -0.318810 0.189868 0.076 Uiso 1 1 calc R U . . .
C62 C 0.36957(10) -0.4392(7) 0.3418(2) 0.0740(15) Uani 1 1 d . . . . .
H62 H 0.375409 -0.530236 0.357747 0.089 Uiso 1 1 calc R U . . .
C12 C 0.66147(10) 0.9594(7) 0.5583(2) 0.0737(16) Uani 1 1 d . . . . .
H12 H 0.645067 0.998006 0.549693 0.088 Uiso 1 1 calc R U . . .
C16 C 0.70308(11) 0.9815(8) 0.5561(2) 0.0855(19) Uani 1 1 d . . . . .
H16 H 0.716103 1.032292 0.547737 0.103 Uiso 1 1 calc R U . . .
C15 C 0.70755(12) 0.8410(8) 0.5825(2) 0.087(2) Uani 1 1 d . U . . .
H15 H 0.723571 0.797083 0.591364 0.105 Uiso 1 1 calc R U . . .
C63 C 0.35480(12) -0.3586(6) 0.3624(2) 0.0752(16) Uani 1 1 d . . . . .
H63 H 0.350217 -0.392484 0.392706 0.090 Uiso 1 1 calc R U . . .
C13 C 0.66610(14) 0.8306(7) 0.5841(3) 0.0869(18) Uani 1 1 d . . . . .
H13 H 0.653453 0.782158 0.594672 0.104 Uiso 1 1 calc R U . . .
C14 C 0.68855(17) 0.7737(8) 0.5944(3) 0.093(2) Uani 1 1 d . . . . .
H14 H 0.691530 0.680964 0.610971 0.111 Uiso 1 1 calc R U . . .
C29 C 0.69966(14) 1.3051(9) 0.5409(3) 0.1111(10) Uani 1 1 d . U . . .
C82 C 0.58189(10) 0.1671(8) 0.5851(2) 0.0840(18) Uani 1 1 d . . . . .
H82A H 0.581190 0.090908 0.558298 0.126 Uiso 1 1 calc R U . . .
H82B H 0.598890 0.173662 0.610556 0.126 Uiso 1 1 calc R U . . .
H82C H 0.577234 0.259720 0.566235 0.126 Uiso 1 1 calc R U . . .
N2 N 0.55068(9) 0.1046(5) 0.63925(18) 0.0736(13) Uani 1 1 d . . . . .
C27 C 0.6566(2) 1.6441(12) 0.4566(4) 0.057(3) Uani 0.5 1 d . . P C 1
H27 H 0.654(3) 1.688(14) 0.465(5) 0.069 Uiso 0.5 1 d . U P D 1
C26 C 0.65514(16) 1.6511(11) 0.4026(3) 0.048(2) Uani 0.5 1 d . . P C 1
H26 H 0.6577(17) 1.733(11) 0.385(4) 0.057 Uiso 0.5 1 d . U P E 1
C28 C 0.65884(15) 1.5150(10) 0.4839(3) 0.045(2) Uani 0.5 1 d . . P C 1
H28 H 0.661171 1.511930 0.521981 0.054 Uiso 0.5 1 calc R U P C 1
C25 C 0.65655(14) 1.5221(11) 0.3755(4) 0.044(2) Uani 0.5 1 d . . P C 1
H25 H 0.655402 1.527348 0.338037 0.052 Uiso 0.5 1 calc R U P C 1
C32 C 0.74060(14) 1.4675(9) 0.5893(3) 0.1111(10) Uani 1 1 d . U . . .
H32 H 0.754358 1.529230 0.605819 0.133 Uiso 1 1 calc R U . . .
C30 C 0.70672(14) 1.3446(9) 0.5948(3) 0.1111(10) Uani 1 1 d . . . . .
H30 H 0.696871 1.314581 0.616842 0.133 Uiso 1 1 calc R U . . .
C31 C 0.72824(14) 1.4287(9) 0.6183(3) 0.1111(10) Uani 1 1 d . U . . .
H31 H 0.733030 1.454649 0.655772 0.133 Uiso 1 1 calc R U . . .
C33 C 0.73705(14) 1.4337(9) 0.5383(3) 0.1111(10) Uani 1 1 d . U . . .
H33 H 0.748559 1.461472 0.519922 0.133 Uiso 1 1 calc R U . . .
C34 C 0.71523(14) 1.3538(9) 0.5118(3) 0.1111(10) Uani 1 1 d . U . . .
H34 H 0.711167 1.333149 0.473979 0.133 Uiso 1 1 calc R U . . .
C9 C 0.6596(2) 1.2411(15) 0.4813(4) 0.037(2) Uani 0.5 1 d . . P C 1
C80 C 0.59303(18) 1.5352(12) 0.3872(4) 0.059(2) Uani 0.5 1 d . . P F 1
H80A H 0.575813 1.520821 0.387417 0.089 Uiso 0.5 1 calc R U P F 1
H80B H 0.601203 1.607905 0.414566 0.089 Uiso 0.5 1 calc R U P F 1
H80C H 0.602193 1.443805 0.395795 0.089 Uiso 0.5 1 calc R U P F 1
N14 N 0.59217(17) 1.6210(10) 0.2912(4) 0.069(2) Uani 0.5 1 d . . P F 1
C81 C 0.59284(17) 1.5841(11) 0.3339(4) 0.057(2) Uani 0.5 1 d . . P F 1
C10 C 0.68023(15) 1.1888(11) 0.5231(3) 0.0401(17) Uani 0.5 1 d . . P C 1
C17 C 0.6617(2) 1.1542(16) 0.4991(5) 0.061(3) Uani 0.5 1 d . . P C 2
C18 C 0.6706(3) 1.2814(15) 0.4968(6) 0.057(3) Uani 0.5 1 d . . P C 2
C8 C 0.63734(8) 1.1309(6) 0.45696(17) 0.0603(13) Uani 1 1 d . . . . .
C7 C 0.63844(8) 1.0251(5) 0.42001(16) 0.0495(10) Uani 1 1 d . . . . .
H7 H 0.654268 0.995417 0.417882 0.059 Uiso 1 1 calc R U . . .
C35 C 0.61398(8) 1.1701(6) 0.46038(18) 0.0597(13) Uani 1 1 d . . . . .
H35 H 0.612835 1.243892 0.485105 0.072 Uiso 1 1 calc R U . . .

loop_
_atom_site_aniso_label
_atom_site_aniso_U_11
_atom_site_aniso_U_22
_atom_site_aniso_U_33
_atom_site_aniso_U_23
_atom_site_aniso_U_13
_atom_site_aniso_U_12
Zn01 0.0378(4) 0.0410(4) 0.0306(4) 0.000 0.0163(3) 0.000
P002 0.0368(6) 0.0605(7) 0.0506(6) 0.0058(5) 0.0172(5) 0.0026(5)
F003 0.0569(16) 0.0824(19) 0.0591(16) 0.0033(14) 0.0277(13) -0.0122(14)
F004 0.0577(16) 0.0712(18) 0.0612(16) 0.0076(13) 0.0158(13) 0.0179(13)
F005 0.0549(15) 0.0806(19) 0.0631(16) 0.0101(14) 0.0285(13) -0.0046(14)
F006 0.0445(14) 0.094(2) 0.0562(16) 0.0230(14) 0.0009(12) -0.0043(14)
F007 0.0624(17) 0.112(2) 0.0553(16) -0.0166(16) 0.0225(14) -0.0299(17)
N008 0.0311(15) 0.0377(16) 0.0311(15) 0.0026(12) 0.0131(13) 0.0023(12)
O009 0.070(2) 0.069(2) 0.0348(15) -0.0032(14) 0.0291(14) 0.0015(16)
N00A 0.0421(17) 0.0414(17) 0.0306(15) 0.0001(13) 0.0150(14) -0.0042(14)
N00B 0.0466(18) 0.0395(17) 0.0376(17) -0.0043(14) 0.0227(15) -0.0051(14)
F00C 0.083(2) 0.070(2) 0.141(3) 0.009(2) 0.065(2) 0.0170(17)
C48 0.0320(18) 0.041(2) 0.0327(18) 0.0039(15) 0.0130(15) 0.0075(15)
C1 0.0314(18) 0.042(2) 0.0296(17) 0.0058(15) 0.0098(15) 0.0058(15)
C40 0.0307(18) 0.048(2) 0.0312(18) 0.0050(16) 0.0109(15) 0.0084(16)
C2 0.0362(19) 0.043(2) 0.0291(18) 0.0033(15) 0.0119(15) 0.0023(16)
C39 0.0308(18) 0.046(2) 0.0325(18) 0.0008(16) 0.0087(15) 0.0051(16)
C41 0.0338(19) 0.053(2) 0.0307(19) 0.0044(16) 0.0129(16) 0.0098(17)
C49 0.0321(18) 0.038(2) 0.0362(19) 0.0035(15) 0.0156(15) 0.0055(15)
C47 0.0311(18) 0.047(2) 0.0354(19) 0.0049(16) 0.0147(16) 0.0056(16)
C51 0.041(2) 0.043(2) 0.0339(19) 0.0009(16) 0.0147(16) 0.0002(17)
C52 0.0311(18) 0.041(2) 0.0384(19) 0.0002(16) 0.0129(16) 0.0066(15)
C50 0.0358(19) 0.043(2) 0.0339(18) 0.0030(16) 0.0165(16) 0.0066(16)
C3 0.043(2) 0.040(2) 0.0313(18) 0.0024(16) 0.0142(16) 0.0004(16)
C44 0.054(2) 0.056(2) 0.0300(19) 0.0047(17) 0.0198(18) 0.013(2)
C53 0.0275(18) 0.054(2) 0.0340(19) 0.0043(17) 0.0054(15) -0.0029(16)
C56 0.0259(18) 0.068(3) 0.0340(19) -0.0098(18) 0.0002(16) 0.0061(18)
C59 0.0290(19) 0.047(2) 0.043(2) -0.0014(17) 0.0042(16) -0.0003(16)
C5 0.044(2) 0.040(2) 0.0329(19) 0.0031(16) 0.0108(17) -0.0038(17)
C6 0.052(2) 0.045(2) 0.043(2) 0.0004(18) 0.0198(19) -0.0018(19)
C57 0.043(2) 0.049(2) 0.0313(19) 0.0015(16) 0.0112(17) 0.0079(18)
C38 0.056(2) 0.048(2) 0.0341(19) -0.0012(17) 0.0219(18) -0.0116(19)
C43 0.043(2) 0.067(3) 0.038(2) 0.005(2) 0.0208(18) 0.004(2)
C36 0.040(2) 0.058(3) 0.038(2) -0.0042(18) 0.0089(17) 0.0014(19)
C19 0.036(2) 0.053(2) 0.046(2) -0.0066(19) 0.0144(18) -0.0012(18)
C20 0.045(2) 0.063(3) 0.045(2) -0.004(2) 0.0129(19) -0.008(2)
C21 0.073(8) 0.076(8) 0.064(7) 0.005(6) 0.031(7) -0.007(6)
C22 0.075(7) 0.064(6) 0.079(7) 0.018(6) 0.023(6) 0.011(5)
C23 0.129(12) 0.089(9) 0.089(9) 0.028(7) 0.066(9) 0.033(8)
C24 0.090(8) 0.063(6) 0.068(7) 0.009(5) 0.047(7) 0.009(6)
C37 0.059(3) 0.056(3) 0.037(2) -0.0048(18) 0.025(2) -0.020(2)
C55 0.0266(19) 0.072(3) 0.043(2) -0.012(2) 0.0114(17) -0.0033(18)
C42 0.036(2) 0.058(2) 0.0333(19) 0.0015(17) 0.0142(16) 0.0026(18)
C4 0.046(2) 0.042(2) 0.0337(19) 0.0016(16) 0.0145(17) -0.0068(17)
C66 0.036(2) 0.046(2) 0.051(2) 0.0009(19) 0.0112(18) 0.0052(17)
C72 0.041(2) 0.047(2) 0.046(2) -0.0045(18) 0.0106(18) -0.0099(18)
C46 0.042(2) 0.068(3) 0.036(2) -0.0006(19) 0.0179(18) -0.001(2)
C54 0.034(2) 0.072(3) 0.036(2) -0.0013(19) 0.0100(17) -0.0101(19)
C45 0.048(2) 0.065(3) 0.035(2) -0.0048(19) 0.0151(18) 0.002(2)
C67 0.038(2) 0.054(3) 0.051(2) 0.004(2) 0.0082(19) -0.0016(19)
C78 0.068(3) 0.054(3) 0.042(2) -0.0156(19) 0.030(2) -0.020(2)
C73 0.043(2) 0.061(3) 0.058(3) -0.013(2) 0.016(2) -0.012(2)
C68 0.039(2) 0.075(3) 0.058(3) 0.019(2) 0.013(2) 0.011(2)
C58 0.052(3) 0.059(3) 0.039(2) -0.0056(19) 0.0130(19) 0.002(2)
C79 0.068(3) 0.054(3) 0.047(2) -0.015(2) 0.036(2) -0.017(2)
C75 0.029(2) 0.077(3) 0.071(3) -0.003(3) 0.014(2) -0.007(2)
C71 0.033(2) 0.060(3) 0.064(3) -0.009(2) 0.014(2) -0.0039(19)
C76 0.046(3) 0.067(3) 0.071(3) -0.001(2) 0.025(2) 0.002(2)
C60 0.046(2) 0.060(3) 0.066(3) -0.012(2) 0.017(2) 0.001(2)
C65 0.039(2) 0.063(3) 0.045(2) -0.004(2) 0.0092(18) -0.007(2)
C77 0.054(3) 0.059(3) 0.056(3) -0.009(2) 0.021(2) -0.012(2)
C01Q 0.071(3) 0.066(3) 0.034(2) 0.001(2) 0.019(2) 0.017(2)
C64 0.056(3) 0.064(3) 0.044(2) 0.009(2) 0.005(2) 0.000(2)
C01S 0.058(3) 0.082(4) 0.053(3) -0.005(3) -0.001(3) 0.027(3)
C70 0.068(3) 0.048(3) 0.091(4) -0.004(3) 0.035(3) -0.012(2)
C69 0.059(3) 0.061(3) 0.080(4) 0.019(3) 0.030(3) 0.013(2)
C11 0.087(4) 0.058(3) 0.056(3) 0.001(2) 0.032(3) 0.011(3)
C61 0.051(3) 0.062(3) 0.098(4) -0.023(3) 0.011(3) 0.014(2)
C74 0.044(3) 0.070(3) 0.073(3) -0.016(3) 0.011(2) -0.021(2)
C62 0.065(3) 0.075(4) 0.063(3) 0.013(3) -0.007(3) 0.009(3)
C12 0.054(3) 0.110(5) 0.044(3) 0.003(3) -0.004(2) 0.009(3)
C16 0.068(4) 0.118(5) 0.076(4) -0.045(4) 0.030(3) -0.009(4)
C15 0.067(3) 0.115(5) 0.063(3) -0.027(3) -0.005(3) 0.042(3)
C63 0.089(4) 0.068(3) 0.055(3) 0.012(3) 0.004(3) 0.004(3)
C13 0.096(5) 0.077(4) 0.077(4) -0.015(3) 0.012(4) -0.020(4)
C14 0.124(6) 0.077(4) 0.073(4) -0.002(3) 0.024(4) 0.021(4)
C29 0.0939(19) 0.129(2) 0.0941(19) 0.0114(18) 0.0054(16) -0.0257(17)
C82 0.053(3) 0.122(5) 0.067(3) 0.001(3) 0.005(3) 0.023(3)
N2 0.064(3) 0.090(3) 0.060(3) -0.004(2) 0.010(2) 0.027(2)
C27 0.073(7) 0.055(7) 0.044(5) -0.004(4) 0.019(5) 0.015(5)
C26 0.042(5) 0.061(5) 0.038(4) 0.006(4) 0.008(4) 0.011(4)
C28 0.032(4) 0.062(6) 0.034(4) -0.007(4) 0.001(3) 0.001(4)
C25 0.020(4) 0.068(6) 0.038(4) -0.004(4) 0.001(3) -0.005(4)
C32 0.0939(19) 0.129(2) 0.0941(19) 0.0114(18) 0.0054(16) -0.0257(17)
C30 0.0939(19) 0.129(2) 0.0941(19) 0.0114(18) 0.0054(16) -0.0257(17)
C31 0.0939(19) 0.129(2) 0.0941(19) 0.0114(18) 0.0054(16) -0.0257(17)
C33 0.0939(19) 0.129(2) 0.0941(19) 0.0114(18) 0.0054(16) -0.0257(17)
C34 0.0939(19) 0.129(2) 0.0941(19) 0.0114(18) 0.0054(16) -0.0257(17)
C9 0.027(5) 0.046(7) 0.032(5) 0.003(5) 0.001(4) 0.001(5)
C80 0.052(5) 0.077(7) 0.046(5) -0.007(5) 0.011(4) 0.002(5)
N14 0.065(5) 0.069(6) 0.074(6) 0.001(5) 0.022(5) -0.006(4)
C81 0.045(5) 0.057(6) 0.067(6) -0.006(5) 0.015(5) -0.005(4)
C10 0.026(4) 0.056(5) 0.036(4) -0.004(4) 0.007(4) 0.005(4)
C17 0.048(7) 0.075(8) 0.052(6) -0.017(6) 0.007(5) -0.004(6)
C18 0.053(8) 0.068(9) 0.055(8) -0.014(7) 0.027(6) -0.006(7)
C8 0.036(2) 0.100(4) 0.038(2) -0.017(2) 0.0021(18) 0.004(2)
C7 0.044(2) 0.063(3) 0.042(2) 0.005(2) 0.0130(19) 0.009(2)
C35 0.044(2) 0.082(3) 0.050(3) -0.028(2) 0.010(2) -0.003(2)

loop_
_atom_type_symbol
_atom_type_description
_atom_type_scat_dispersion_real
_atom_type_scat_dispersion_imag
_atom_type_scat_source
C C 0.0148 0.0070 'International Tables Vol C Tables 4.2.6.8 and 6.1.1.4'
H H 0.0000 0.0000 'International Tables Vol C Tables 4.2.6.8 and 6.1.1.4'
F F 0.0599 0.0411 'International Tables Vol C Tables 4.2.6.8 and 6.1.1.4'
N N 0.0253 0.0136 'International Tables Vol C Tables 4.2.6.8 and 6.1.1.4'
O O 0.0412 0.0250 'International Tables Vol C Tables 4.2.6.8 and 6.1.1.4'
P P 0.2596 0.3354 'International Tables Vol C Tables 4.2.6.8 and 6.1.1.4'
Zn Zn -2.8021 0.5456 'International Tables Vol C Tables 4.2.6.8 and 6.1.1.4'

loop_
_geom_angle_atom_site_label_1
_geom_angle_atom_site_label_2
_geom_angle_atom_site_label_3
_geom_angle
_geom_angle_site_symmetry_1
_geom_angle_site_symmetry_3
_geom_angle_publ_flag
N008 Zn01 N008 174.02(17) . 2_655 ?
N008 Zn01 N00A 100.57(11) 2_655 . ?
N008 Zn01 N00A 75.41(11) 2_655 2_655 ?
N008 Zn01 N00A 75.41(11) . . ?
N008 Zn01 N00A 100.58(11) . 2_655 ?
N008 Zn01 N00B 109.11(11) . 2_655 ?
N008 Zn01 N00B 74.99(11) 2_655 2_655 ?
N008 Zn01 N00B 75.00(11) . . ?
N008 Zn01 N00B 109.11(11) 2_655 . ?
N00A Zn01 N00A 98.21(17) 2_655 . ?
N00B Zn01 N00A 150.31(11) 2_655 2_655 ?
N00B Zn01 N00A 89.47(12) . 2_655 ?
N00B Zn01 N00A 89.47(12) 2_655 . ?
N00B Zn01 N00A 150.32(11) . . ?
N00B Zn01 N00B 97.95(17) 2_655 . ?
F004 P002 F003 89.90(16) . . ?
F004 P002 F005 91.17(16) . . ?
F004 P002 F006 89.33(16) . . ?
F004 P002 F00C 177.9(2) . . ?
F005 P002 F003 178.90(17) . . ?
F005 P002 F006 90.14(15) . . ?
F005 P002 F00C 89.01(17) . . ?
F006 P002 F003 89.59(15) . . ?
F006 P002 F00C 88.58(19) . . ?
F007 P002 F003 89.82(15) . . ?
F007 P002 F004 91.10(17) . . ?
F007 P002 F005 90.44(15) . . ?
F007 P002 F006 179.27(17) . . ?
F007 P002 F00C 91.0(2) . . ?
F00C P002 F003 89.92(17) . . ?
C48 N008 Zn01 120.4(2) . . ?
C1 N008 Zn01 119.6(2) . . ?
C1 N008 C48 119.7(3) . . ?
C44 O009 C01Q 116.9(3) . . ?
C2 N00A Zn01 114.4(2) . . ?
C38 N00A Zn01 126.1(2) . . ?
C38 N00A C2 118.8(3) . . ?
C49 N00B Zn01 116.0(2) . . ?
C79 N00B Zn01 125.2(3) . . ?
C79 N00B C49 118.2(3) . . ?
N008 C48 C49 113.4(3) . . ?
N008 C48 C47 121.6(3) . . ?
C47 C48 C49 125.0(3) . . ?
N008 C1 C2 114.2(3) . . ?
N008 C1 C39 121.4(3) . . ?
C39 C1 C2 124.3(3) . . ?
C39 C40 C41 120.4(3) . . ?
C39 C40 C47 117.0(3) . . ?
C47 C40 C41 122.6(3) . . ?
N00A C2 C1 115.7(3) . . ?
N00A C2 C3 121.7(3) . . ?
C3 C2 C1 122.6(3) . . ?
C1 C39 C40 120.4(4) . . ?
C1 C39 H39 119.8 . . ?
C40 C39 H39 119.8 . . ?
C42 C41 C40 121.7(4) . . ?
C42 C41 C46 117.2(3) . . ?
C46 C41 C40 121.1(3) . . ?
N00B C49 C48 114.4(3) . . ?
N00B C49 C50 121.6(3) . . ?
C50 C49 C48 123.9(3) . . ?
C48 C47 C40 119.8(3) . . ?
C48 C47 H47 120.1 . . ?
C40 C47 H47 120.1 . . ?
C50 C51 C52 122.3(3) . . ?
C78 C51 C52 121.0(3) . . ?
C78 C51 C50 116.7(4) . . ?
C53 C52 C51 121.3(3) . . ?
C53 C52 C57 118.3(3) . . ?
C57 C52 C51 120.3(3) . . ?
C49 C50 C51 120.4(3) . . ?
C49 C50 H50 119.8 . . ?
C51 C50 H50 119.8 . . ?
C2 C3 H3 120.0 . . ?
C2 C3 C4 120.1(3) . . ?
C4 C3 H3 120.0 . . ?
O009 C44 C43 115.2(4) . . ?
C45 C44 O009 124.5(4) . . ?
C45 C44 C43 120.3(4) . . ?
C52 C53 H53 119.6 . . ?
C52 C53 C54 120.8(4) . . ?
C54 C53 H53 119.6 . . ?
C57 C56 H56 119.3 . . ?
C57 C56 C55 121.4(3) . . ?
C55 C56 H56 119.3 . . ?
C60 C59 C58 118.8(4) . . ?
C64 C59 C58 123.3(4) . . ?
C64 C59 C60 117.6(4) . . ?
C6 C5 C4 119.4(4) . . ?
C36 C5 C6 119.2(4) . . ?
C36 C5 C4 121.4(4) . . ?
C5 C6 H6 120.1 . . ?
C7 C6 C5 119.9(4) . . ?
C7 C6 H6 120.1 . . ?
C52 C57 H57 119.7 . . ?
C56 C57 C52 120.5(4) . . ?
C56 C57 H57 119.7 . . ?
N00A C38 H38 118.8 . . ?
N00A C38 C37 122.4(3) . . ?
C37 C38 H38 118.8 . . ?
C44 C43 H43 120.1 . . ?
C42 C43 C44 119.7(4) . . ?
C42 C43 H43 120.1 . . ?
C5 C36 H36 120.0 . . ?
C35 C36 C5 120.0(4) . . ?
C35 C36 H36 120.0 . . ?
C20 C19 C24 120.0 . . ?
C20 C19 C28 126.6(4) . . ?
C20 C19 C9 111.5(5) . . ?
C20 C19 C18 119.7(5) . . ?
C24 C19 C18 120.0(5) . . ?
C28 C19 C9 120.5(6) . . ?
C19 C20 H20A 120.0 . . ?
C19 C20 H20 125.1 . . ?
C19 C20 C21 120.0 . . ?
C19 C20 C25 109.7(4) . . ?
C21 C20 H20A 120.0 . . ?
C25 C20 H20 125.1 . . ?
C20 C21 H21 120.0 . . ?
C22 C21 C20 120.0 . . ?
C22 C21 H21 120.0 . . ?
C21 C22 H22 120.0 . . ?
C21 C22 C23 120.0 . . ?
C23 C22 H22 120.0 . . ?
C22 C23 H23 120.0 . . ?
C24 C23 C22 120.0 . . ?
C24 C23 H23 120.0 . . ?
C19 C24 H24 120.0 . . ?
C23 C24 C19 120.0 . . ?
C23 C24 H24 120.0 . . ?
C38 C37 H37 120.2 . . ?
C38 C37 C4 119.6(4) . . ?
C4 C37 H37 120.2 . . ?
C56 C55 C54 117.6(4) . . ?
C56 C55 C58 123.7(3) . . ?
C54 C55 C58 118.6(4) . . ?
C41 C42 H42 119.3 . . ?
C43 C42 C41 121.4(4) . . ?
C43 C42 H42 119.3 . . ?
C3 C4 C5 120.9(3) . . ?
C3 C4 C37 117.4(4) . . ?
C37 C4 C5 121.7(3) . . ?
C67 C66 C71 118.7(4) . . ?
C67 C66 C65 116.7(4) . . ?
C71 C66 C65 124.5(4) . . ?
C73 C72 C65 122.2(4) . . ?
C77 C72 C73 119.3(4) . . ?
C77 C72 C65 118.1(4) . . ?
C41 C46 H46 119.1 . . ?
C45 C46 C41 121.8(4) . . ?
C45 C46 H46 119.1 . . ?
C53 C54 C55 121.2(4) . . ?
C53 C54 H54 119.4 . . ?
C55 C54 H54 119.4 . . ?
C44 C45 C46 119.4(4) . . ?
C44 C45 H45 120.3 . . ?
C46 C45 H45 120.3 . . ?
C66 C67 H67 119.6 . . ?
C66 C67 C68 120.7(4) . . ?
C68 C67 H67 119.6 . . ?
C51 C78 H78 120.1 . . ?
C79 C78 C51 119.9(4) . . ?
C79 C78 H78 120.1 . . ?
C72 C73 H73 120.3 . . ?
C72 C73 C74 119.4(4) . . ?
C74 C73 H73 120.3 . . ?
C67 C68 H68 120.2 . . ?
C69 C68 C67 119.6(4) . . ?
C69 C68 H68 120.2 . . ?
C59 C58 C55 114.6(4) . . ?
C65 C58 C59 125.2(4) . . ?
C65 C58 C55 120.2(4) . . ?
N00B C79 C78 123.1(4) . . ?
N00B C79 H79 118.4 . . ?
C78 C79 H79 118.4 . . ?
C76 C75 H75 120.3 . . ?
C76 C75 C74 119.3(4) . . ?
C74 C75 H75 120.3 . . ?
C66 C71 H71 119.8 . . ?
C66 C71 C70 120.3(4) . . ?
C70 C71 H71 119.8 . . ?
C75 C76 H76 119.8 . . ?
C75 C76 C77 120.3(4) . . ?
C77 C76 H76 119.8 . . ?
C59 C60 H60 120.3 . . ?
C59 C60 C61 119.4(5) . . ?
C61 C60 H60 120.3 . . ?
C72 C65 C66 115.6(4) . . ?
C58 C65 C66 122.2(4) . . ?
C58 C65 C72 122.2(4) . . ?
C72 C77 C76 120.9(4) . . ?
C72 C77 H77 119.6 . . ?
C76 C77 H77 119.6 . . ?
O009 C01Q H01A 109.5 . . ?
O009 C01Q H01B 109.5 . . ?
O009 C01Q H01C 109.5 . . ?
H01A C01Q H01B 109.5 . . ?
H01A C01Q H01C 109.5 . . ?
H01B C01Q H01C 109.5 . . ?
C59 C64 H64 118.3 . . ?
C63 C64 C59 123.3(5) . . ?
C63 C64 H64 118.3 . . ?
N2 C01S C82 179.4(6) . . ?
C71 C70 H70 119.8 . . ?
C69 C70 C71 120.3(5) . . ?
C69 C70 H70 119.8 . . ?
C68 C69 H69 119.8 . . ?
C70 C69 C68 120.3(5) . . ?
C70 C69 H69 119.8 . . ?
C12 C11 C10 133.8(6) . . ?
C12 C11 C17 101.5(6) . . ?
C16 C11 C12 117.6(5) . . ?
C16 C11 C10 107.9(6) . . ?
C16 C11 C17 138.0(6) . . ?
C60 C61 H61 120.4 . . ?
C62 C61 C60 119.3(5) . . ?
C62 C61 H61 120.4 . . ?
C73 C74 H74 119.6 . . ?
C75 C74 C73 120.7(5) . . ?
C75 C74 H74 119.6 . . ?
C61 C62 H62 119.7 . . ?
C63 C62 C61 120.7(5) . . ?
C63 C62 H62 119.7 . . ?
C11 C12 H12 118.1 . . ?
C13 C12 C11 123.7(6) . . ?
C13 C12 H12 118.1 . . ?
C11 C16 H16 121.0 . . ?
C11 C16 C15 118.0(6) . . ?
C15 C16 H16 121.0 . . ?
C16 C15 H15 120.5 . . ?
C14 C15 C16 119.0(6) . . ?
C14 C15 H15 120.5 . . ?
C64 C63 H63 120.1 . . ?
C62 C63 C64 119.7(6) . . ?
C62 C63 H63 120.1 . . ?
C12 C13 H13 120.7 . . ?
C14 C13 C12 118.6(7) . . ?
C14 C13 H13 120.7 . . ?
C15 C14 H14 118.4 . . ?
C13 C14 C15 123.2(7) . . ?
C13 C14 H14 118.4 . . ?
C30 C29 C34 115.3(7) . . ?
C30 C29 C10 117.1(7) . . ?
C30 C29 C18 129.2(8) . . ?
C34 C29 C10 126.0(8) . . ?
C34 C29 C18 108.6(7) . . ?
C01S C82 H82A 109.5 . . ?
C01S C82 H82B 109.5 . . ?
C01S C82 H82C 109.5 . . ?
H82A C82 H82B 109.5 . . ?
H82A C82 H82C 109.5 . . ?
H82B C82 H82C 109.5 . . ?
C26 C27 H27 119(10) . . ?
C26 C27 C28 122.0(9) . . ?
C28 C27 H27 117(10) . . ?
C27 C26 H26 125(6) . . ?
C27 C26 C25 118.2(9) . . ?
C25 C26 H26 114(6) . . ?
C19 C28 H28 121.2 . . ?
C27 C28 C19 117.6(7) . . ?
C27 C28 H28 121.2 . . ?
C20 C25 H25 118.0 . . ?
C26 C25 C20 124.1(7) . . ?
C26 C25 H25 118.0 . . ?
C31 C32 H32 116.3 . . ?
C31 C32 C33 127.4(9) . . ?
C33 C32 H32 116.3 . . ?
C29 C30 H30 119.3 . . ?
C29 C30 C31 121.5(8) . . ?
C31 C30 H30 119.3 . . ?
C32 C31 C30 118.5(8) . . ?
C32 C31 H31 120.8 . . ?
C30 C31 H31 120.8 . . ?
C32 C33 H33 121.6 . . ?
C32 C33 C34 116.8(8) . . ?
C34 C33 H33 121.6 . . ?
C29 C34 C33 120.4(8) . . ?
C29 C34 H34 119.8 . . ?
C33 C34 H34 119.8 . . ?
C19 C9 C8 117.0(7) . . ?
C10 C9 C19 126.4(11) . . ?
C10 C9 C8 116.4(11) . . ?
H80A C80 H80B 109.5 . . ?
H80A C80 H80C 109.5 . . ?
H80B C80 H80C 109.5 . . ?
C81 C80 H80A 109.5 . . ?
C81 C80 H80B 109.5 . . ?
C81 C80 H80C 109.5 . . ?
N14 C81 C80 178.4(11) . . ?
C11 C10 C29 131.4(7) . . ?
C9 C10 C11 118.9(10) . . ?
C9 C10 C29 109.7(11) . . ?
C18 C17 C11 117.7(12) . . ?
C18 C17 C8 112.6(16) . . ?
C8 C17 C11 129.5(10) . . ?
C19 C18 C29 124.1(9) . . ?
C17 C18 C19 122.0(15) . . ?
C17 C18 C29 113.3(13) . . ?
C7 C8 C9 121.9(5) . . ?
C7 C8 C17 112.3(6) . . ?
C7 C8 C35 118.3(4) . . ?
C35 C8 C9 117.0(5) . . ?
C35 C8 C17 126.5(5) . . ?
C6 C7 C8 121.5(4) . . ?
C6 C7 H7 119.3 . . ?
C8 C7 H7 119.3 . . ?
C36 C35 C8 121.0(4) . . ?
C36 C35 H35 119.5 . . ?
C8 C35 H35 119.5 . . ?

loop_
_geom_bond_atom_site_label_1
_geom_bond_atom_site_label_2
_geom_bond_distance
_geom_bond_site_symmetry_2
_geom_bond_publ_flag
Zn01 N008 2.081(3) . ?
Zn01 N008 2.081(3) 2_655 ?
Zn01 N00A 2.205(3) 2_655 ?
Zn01 N00A 2.205(3) . ?
Zn01 N00B 2.171(3) 2_655 ?
Zn01 N00B 2.171(3) . ?
P002 F003 1.608(3) . ?
P002 F004 1.587(3) . ?
P002 F005 1.590(3) . ?
P002 F006 1.600(3) . ?
P002 F007 1.577(3) . ?
P002 F00C 1.606(3) . ?
N008 C48 1.346(5) . ?
N008 C1 1.345(5) . ?
O009 C44 1.376(4) . ?
O009 C01Q 1.426(6) . ?
N00A C2 1.346(4) . ?
N00A C38 1.339(5) . ?
N00B C49 1.357(4) . ?
N00B C79 1.328(5) . ?
C48 C49 1.493(5) . ?
C48 C47 1.386(5) . ?
C1 C2 1.479(5) . ?
C1 C39 1.378(5) . ?
C40 C39 1.403(5) . ?
C40 C41 1.476(5) . ?
C40 C47 1.405(5) . ?
C2 C3 1.387(5) . ?
C39 H39 0.9500 . ?
C41 C42 1.398(5) . ?
C41 C46 1.399(6) . ?
C49 C50 1.386(5) . ?
C47 H47 0.9500 . ?
C51 C52 1.475(5) . ?
C51 C50 1.398(5) . ?
C51 C78 1.393(5) . ?
C52 C53 1.388(5) . ?
C52 C57 1.395(5) . ?
C50 H50 0.9500 . ?
C3 H3 0.9500 . ?
C3 C4 1.389(5) . ?
C44 C43 1.388(6) . ?
C44 C45 1.377(6) . ?
C53 H53 0.9500 . ?
C53 C54 1.390(5) . ?
C56 H56 0.9500 . ?
C56 C57 1.391(6) . ?
C56 C55 1.391(6) . ?
C59 C58 1.502(6) . ?
C59 C60 1.388(6) . ?
C59 C64 1.380(6) . ?
C5 C6 1.396(6) . ?
C5 C36 1.389(6) . ?
C5 C4 1.488(5) . ?
C6 H6 0.9500 . ?
C6 C7 1.375(6) . ?
C57 H57 0.9500 . ?
C38 H38 0.9500 . ?
C38 C37 1.379(6) . ?
C43 H43 0.9500 . ?
C43 C42 1.383(5) . ?
C36 H36 0.9500 . ?
C36 C35 1.378(6) . ?
C19 C20 1.3900 . ?
C19 C24 1.3900 . ?
C19 C28 1.393(9) . ?
C19 C9 1.528(14) . ?
C19 C18 1.502(16) . ?
C20 H20A 0.9500 . ?
C20 H20 0.9500 . ?
C20 C21 1.3900 . ?
C20 C25 1.483(11) . ?
C21 H21 0.9500 . ?
C21 C22 1.3900 . ?
C22 H22 0.9500 . ?
C22 C23 1.3900 . ?
C23 H23 0.9500 . ?
C23 C24 1.3900 . ?
C24 H24 0.9500 . ?
C37 H37 0.9500 . ?
C37 C4 1.400(5) . ?
C55 C54 1.394(5) . ?
C55 C58 1.536(6) . ?
C42 H42 0.9500 . ?
C66 C67 1.383(6) . ?
C66 C71 1.386(6) . ?
C66 C65 1.524(6) . ?
C72 C73 1.380(6) . ?
C72 C65 1.505(6) . ?
C72 C77 1.372(6) . ?
C46 H46 0.9500 . ?
C46 C45 1.387(5) . ?
C54 H54 0.9500 . ?
C45 H45 0.9500 . ?
C67 H67 0.9500 . ?
C67 C68 1.390(6) . ?
C78 H78 0.9500 . ?
C78 C79 1.385(6) . ?
C73 H73 0.9500 . ?
C73 C74 1.392(6) . ?
C68 H68 0.9500 . ?
C68 C69 1.377(7) . ?
C58 C65 1.306(6) . ?
C79 H79 0.9500 . ?
C75 H75 0.9500 . ?
C75 C76 1.366(7) . ?
C75 C74 1.374(7) . ?
C71 H71 0.9500 . ?
C71 C70 1.389(7) . ?
C76 H76 0.9500 . ?
C76 C77 1.378(6) . ?
C60 H60 0.9500 . ?
C60 C61 1.427(7) . ?
C77 H77 0.9500 . ?
C01Q H01A 0.9800 . ?
C01Q H01B 0.9800 . ?
C01Q H01C 0.9800 . ?
C64 H64 0.9500 . ?
C64 C63 1.365(7) . ?
C01S C82 1.466(9) . ?
C01S N2 1.160(7) . ?
C70 H70 0.9500 . ?
C70 C69 1.362(7) . ?
C69 H69 0.9500 . ?
C11 C12 1.394(8) . ?
C11 C16 1.377(8) . ?
C11 C10 1.490(11) . ?
C11 C17 1.652(16) . ?
C61 H61 0.9500 . ?
C61 C62 1.390(8) . ?
C74 H74 0.9500 . ?
C62 H62 0.9500 . ?
C62 C63 1.343(8) . ?
C12 H12 0.9500 . ?
C12 C13 1.351(9) . ?
C16 H16 0.9500 . ?
C16 C15 1.454(10) . ?
C15 H15 0.9500 . ?
C15 C14 1.353(10) . ?
C63 H63 0.9500 . ?
C13 H13 0.9500 . ?
C13 C14 1.318(10) . ?
C14 H14 0.9500 . ?
C29 C30 1.372(10) . ?
C29 C34 1.394(10) . ?
C29 C10 1.501(12) . ?
C29 C18 1.690(17) . ?
C82 H82A 0.9800 . ?
C82 H82B 0.9800 . ?
C82 H82C 0.9800 . ?
C27 H27 0.51(12) . ?
C27 C26 1.368(13) . ?
C27 C28 1.373(15) . ?
C26 H26 0.92(10) . ?
C26 C25 1.398(13) . ?
C28 H28 0.9500 . ?
C25 H25 0.9500 . ?
C32 H32 0.9500 . ?
C32 C31 1.223(10) . ?
C32 C33 1.305(10) . ?
C30 H30 0.9500 . ?
C30 C31 1.408(10) . ?
C31 H31 0.9500 . ?
C33 H33 0.9500 . ?
C33 C34 1.415(10) . ?
C34 H34 0.9500 . ?
C9 C10 1.401(14) . ?
C9 C8 1.588(14) . ?
C80 H80A 0.9800 . ?
C80 H80B 0.9800 . ?
C80 H80C 0.9800 . ?
C80 C81 1.443(14) . ?
N14 C81 1.143(13) . ?
C17 C18 1.288(18) . ?
C17 C8 1.479(12) . ?
C8 C7 1.382(6) . ?
C8 C35 1.393(6) . ?
C7 H7 0.9500 . ?
C35 H35 0.9500 . ?

loop_
_geom_torsion_atom_site_label_1
_geom_torsion_atom_site_label_2
_geom_torsion_atom_site_label_3
_geom_torsion_atom_site_label_4
_geom_torsion
_geom_torsion_site_symmetry_1
_geom_torsion_site_symmetry_2
_geom_torsion_site_symmetry_3
_geom_torsion_site_symmetry_4
_geom_torsion_publ_flag
Zn01 N008 C48 C49 4.4(4) . . . . ?
Zn01 N008 C48 C47 -174.5(3) . . . . ?
Zn01 N008 C1 C2 -7.0(4) . . . . ?
Zn01 N008 C1 C39 172.2(3) . . . . ?
Zn01 N00A C2 C1 -8.1(4) . . . . ?
Zn01 N00A C2 C3 169.7(3) . . . . ?
Zn01 N00A C38 C37 -167.3(3) . . . . ?
Zn01 N00B C49 C48 -8.2(4) . . . . ?
Zn01 N00B C49 C50 170.0(3) . . . . ?
Zn01 N00B C79 C78 -169.8(4) . . . . ?
N008 C48 C49 N00B 2.8(4) . . . . ?
N008 C48 C49 C50 -175.4(3) . . . . ?
N008 C48 C47 C40 2.6(5) . . . . ?
N008 C1 C2 N00A 10.0(5) . . . . ?
N008 C1 C2 C3 -167.9(3) . . . . ?
N008 C1 C39 C40 2.2(5) . . . . ?
O009 C44 C43 C42 178.0(4) . . . . ?
O009 C44 C45 C46 -178.0(4) . . . . ?
N00A C2 C3 C4 -1.0(6) . . . . ?
N00A C38 C37 C4 -1.6(7) . . . . ?
N00B C49 C50 C51 -0.1(5) . . . . ?
C48 N008 C1 C2 179.3(3) . . . . ?
C48 N008 C1 C39 -1.5(5) . . . . ?
C48 C49 C50 C51 178.0(3) . . . . ?
C1 N008 C48 C49 178.0(3) . . . . ?
C1 N008 C48 C47 -0.9(5) . . . . ?
C1 C2 C3 C4 176.8(4) . . . . ?
C40 C41 C42 C43 -175.6(4) . . . . ?
C40 C41 C46 C45 175.7(4) . . . . ?
C2 N00A C38 C37 2.3(6) . . . . ?
C2 C1 C39 C40 -178.7(3) . . . . ?
C2 C3 C4 C5 -175.6(4) . . . . ?
C2 C3 C4 C37 1.7(6) . . . . ?
C39 C1 C2 N00A -169.2(3) . . . . ?
C39 C1 C2 C3 13.0(6) . . . . ?
C39 C40 C41 C42 169.2(4) . . . . ?
C39 C40 C41 C46 -9.7(6) . . . . ?
C39 C40 C47 C48 -1.8(5) . . . . ?
C41 C40 C39 C1 -178.7(3) . . . . ?
C41 C40 C47 C48 176.3(3) . . . . ?
C41 C46 C45 C44 0.4(7) . . . . ?
C49 N00B C79 C78 1.2(7) . . . . ?
C49 C48 C47 C40 -176.2(3) . . . . ?
C47 C48 C49 N00B -178.3(3) . . . . ?
C47 C48 C49 C50 3.4(6) . . . . ?
C47 C40 C39 C1 -0.5(5) . . . . ?
C47 C40 C41 C42 -8.9(6) . . . . ?
C47 C40 C41 C46 172.2(4) . . . . ?
C51 C52 C53 C54 -178.0(4) . . . . ?
C51 C52 C57 C56 179.1(4) . . . . ?
C51 C78 C79 N00B 1.3(7) . . . . ?
C52 C51 C50 C49 -178.2(3) . . . . ?
C52 C51 C78 C79 177.6(4) . . . . ?
C52 C53 C54 C55 -1.5(7) . . . . ?
C50 C51 C52 C53 -26.6(6) . . . . ?
C50 C51 C52 C57 152.6(4) . . . . ?
C50 C51 C78 C79 -3.0(6) . . . . ?
C44 C43 C42 C41 -0.6(6) . . . . ?
C53 C52 C57 C56 -1.6(6) . . . . ?
C56 C55 C54 C53 -1.1(7) . . . . ?
C56 C55 C58 C59 118.6(4) . . . . ?
C56 C55 C58 C65 -60.2(6) . . . . ?
C59 C58 C65 C66 179.6(4) . . . . ?
C59 C58 C65 C72 -0.6(7) . . . . ?
C59 C60 C61 C62 0.5(7) . . . . ?
C59 C64 C63 C62 1.8(8) . . . . ?
C5 C6 C7 C8 -2.4(7) . . . . ?
C5 C36 C35 C8 -3.0(7) . . . . ?
C6 C5 C36 C35 2.1(6) . . . . ?
C6 C5 C4 C3 130.2(4) . . . . ?
C6 C5 C4 C37 -46.9(6) . . . . ?
C57 C52 C53 C54 2.8(6) . . . . ?
C57 C56 C55 C54 2.2(6) . . . . ?
C57 C56 C55 C58 -174.1(4) . . . . ?
C38 N00A C2 C1 -178.9(3) . . . . ?
C38 N00A C2 C3 -1.0(6) . . . . ?
C38 C37 C4 C3 -0.5(6) . . . . ?
C38 C37 C4 C5 176.8(4) . . . . ?
C43 C44 C45 C46 2.4(7) . . . . ?
C36 C5 C6 C7 0.5(6) . . . . ?
C36 C5 C4 C3 -48.2(6) . . . . ?
C36 C5 C4 C37 134.6(4) . . . . ?
C19 C20 C21 C22 0.0 . . . . ?
C19 C20 C25 C26 8.3(8) . . . . ?
C19 C9 C10 C11 -177.2(7) . . . . ?
C19 C9 C10 C29 4.8(12) . . . . ?
C19 C9 C8 C7 96.6(8) . . . . ?
C19 C9 C8 C35 -64.1(8) . . . . ?
C20 C19 C24 C23 0.0 . . . . ?
C20 C19 C28 C27 15.3(10) . . . . ?
C20 C19 C9 C10 105.5(9) . . . . ?
C20 C19 C9 C8 -68.9(7) . . . . ?
C20 C19 C18 C29 91.9(9) . . . . ?
C20 C19 C18 C17 -79.5(11) . . . . ?
C20 C21 C22 C23 0.0 . . . . ?
C21 C22 C23 C24 0.0 . . . . ?
C22 C23 C24 C19 0.0 . . . . ?
C24 C19 C20 C21 0.0 . . . . ?
C24 C19 C18 C29 -94.0(9) . . . . ?
C24 C19 C18 C17 94.6(11) . . . . ?
C55 C56 C57 C52 -0.9(6) . . . . ?
C55 C58 C65 C66 -1.7(6) . . . . ?
C55 C58 C65 C72 178.1(4) . . . . ?
C42 C41 C46 C45 -3.2(6) . . . . ?
C4 C5 C6 C7 -178.0(4) . . . . ?
C4 C5 C36 C35 -179.4(4) . . . . ?
C66 C67 C68 C69 -0.1(7) . . . . ?
C66 C71 C70 C69 -1.2(7) . . . . ?
C72 C73 C74 C75 -1.5(8) . . . . ?
C46 C41 C42 C43 3.3(6) . . . . ?
C54 C55 C58 C59 -57.7(5) . . . . ?
C54 C55 C58 C65 123.4(5) . . . . ?
C45 C44 C43 C42 -2.3(6) . . . . ?
C67 C66 C71 C70 0.0(6) . . . . ?
C67 C66 C65 C72 -56.7(5) . . . . ?
C67 C66 C65 C58 123.2(5) . . . . ?
C67 C68 C69 C70 -1.1(7) . . . . ?
C78 C51 C52 C53 152.7(4) . . . . ?
C78 C51 C52 C57 -28.1(6) . . . . ?
C78 C51 C50 C49 2.5(6) . . . . ?
C73 C72 C65 C66 102.5(5) . . . . ?
C73 C72 C65 C58 -77.3(6) . . . . ?
C73 C72 C77 C76 -1.3(7) . . . . ?
C58 C59 C60 C61 175.4(4) . . . . ?
C58 C59 C64 C63 -176.3(5) . . . . ?
C58 C55 C54 C53 175.5(4) . . . . ?
C79 N00B C49 C48 180.0(4) . . . . ?
C79 N00B C49 C50 -1.7(6) . . . . ?
C75 C76 C77 C72 -1.1(8) . . . . ?
C71 C66 C67 C68 0.7(6) . . . . ?
C71 C66 C65 C72 119.0(4) . . . . ?
C71 C66 C65 C58 -61.2(6) . . . . ?
C71 C70 C69 C68 1.7(7) . . . . ?
C76 C75 C74 C73 -0.9(8) . . . . ?
C60 C59 C58 C55 -50.1(5) . . . . ?
C60 C59 C58 C65 128.6(5) . . . . ?
C60 C59 C64 C63 -2.3(7) . . . . ?
C60 C61 C62 C63 -1.1(8) . . . . ?
C65 C66 C67 C68 176.5(4) . . . . ?
C65 C66 C71 C70 -175.6(4) . . . . ?
C65 C72 C73 C74 -170.5(4) . . . . ?
C65 C72 C77 C76 172.1(4) . . . . ?
C77 C72 C73 C74 2.6(7) . . . . ?
C77 C72 C65 C66 -70.6(5) . . . . ?
C77 C72 C65 C58 109.5(5) . . . . ?
C01Q O009 C44 C43 178.1(4) . . . . ?
C01Q O009 C44 C45 -1.5(6) . . . . ?
C64 C59 C58 C55 123.8(4) . . . . ?
C64 C59 C58 C65 -57.4(6) . . . . ?
C64 C59 C60 C61 1.1(6) . . . . ?
C11 C12 C13 C14 -2.4(9) . . . . ?
C11 C16 C15 C14 -1.1(8) . . . . ?
C11 C17 C18 C19 172.6(7) . . . . ?
C11 C17 C18 C29 0.4(13) . . . . ?
C11 C17 C8 C7 -58.9(11) . . . . ?
C11 C17 C8 C35 101.4(10) . . . . ?
C61 C62 C63 C64 0.0(8) . . . . ?
C74 C75 C76 C77 2.2(8) . . . . ?
C12 C11 C16 C15 1.7(7) . . . . ?
C12 C11 C10 C29 131.2(9) . . . . ?
C12 C11 C10 C9 -46.2(11) . . . . ?
C12 C11 C17 C18 146.8(9) . . . . ?
C12 C11 C17 C8 -38.9(10) . . . . ?
C12 C13 C14 C15 3.1(10) . . . . ?
C16 C11 C12 C13 0.0(8) . . . . ?
C16 C11 C10 C29 -38.4(10) . . . . ?
C16 C11 C10 C9 144.2(7) . . . . ?
C16 C11 C17 C18 -54.5(13) . . . . ?
C16 C11 C17 C8 119.8(10) . . . . ?
C16 C15 C14 C13 -1.4(10) . . . . ?
C29 C30 C31 C32 0.6(14) . . . . ?
C27 C26 C25 C20 -0.4(13) . . . . ?
C26 C27 C28 C19 -5.0(15) . . . . ?
C28 C19 C20 C25 -15.9(6) . . . . ?
C28 C19 C9 C10 -61.8(11) . . . . ?
C28 C19 C9 C8 123.8(7) . . . . ?
C28 C27 C26 C25 -1.5(16) . . . . ?
C32 C33 C34 C29 -4.9(13) . . . . ?
C30 C29 C34 C33 2.1(13) . . . . ?
C30 C29 C10 C11 -55.6(12) . . . . ?
C30 C29 C10 C9 122.0(9) . . . . ?
C30 C29 C18 C19 102.6(11) . . . . ?
C30 C29 C18 C17 -85.3(13) . . . . ?
C31 C32 C33 C34 6.1(15) . . . . ?
C33 C32 C31 C30 -4.0(15) . . . . ?
C34 C29 C30 C31 0.1(13) . . . . ?
C34 C29 C10 C11 108.8(10) . . . . ?
C34 C29 C10 C9 -73.6(11) . . . . ?
C34 C29 C18 C19 -46.0(12) . . . . ?
C34 C29 C18 C17 126.0(10) . . . . ?
C9 C19 C20 C25 177.7(6) . . . . ?
C9 C19 C28 C27 -179.5(9) . . . . ?
C9 C8 C7 C6 -158.8(6) . . . . ?
C9 C8 C35 C36 162.5(6) . . . . ?
C10 C11 C12 C13 -168.8(7) . . . . ?
C10 C11 C16 C15 173.2(5) . . . . ?
C10 C29 C30 C31 166.2(8) . . . . ?
C10 C29 C34 C33 -162.6(8) . . . . ?
C10 C9 C8 C7 -78.3(9) . . . . ?
C10 C9 C8 C35 120.9(8) . . . . ?
C17 C11 C12 C13 164.1(6) . . . . ?
C17 C11 C16 C15 -154.6(8) . . . . ?
C17 C8 C7 C6 163.7(7) . . . . ?
C17 C8 C35 C36 -158.1(9) . . . . ?
C18 C19 C20 C21 174.1(7) . . . . ?
C18 C19 C24 C23 -174.0(7) . . . . ?
C18 C29 C30 C31 -146.9(10) . . . . ?
C18 C29 C34 C33 155.6(8) . . . . ?
C18 C17 C8 C7 115.7(9) . . . . ?
C18 C17 C8 C35 -84.1(11) . . . . ?
C8 C9 C10 C11 -2.8(11) . . . . ?
C8 C9 C10 C29 179.2(7) . . . . ?
C8 C17 C18 C19 -2.6(14) . . . . ?
C8 C17 C18 C29 -174.8(7) . . . . ?
C7 C8 C35 C36 1.1(8) . . . . ?
C35 C8 C7 C6 1.6(7) . . . . ?

loop_
_smtbx_masks_void_nr
_smtbx_masks_void_average_x
_smtbx_masks_void_average_y
_smtbx_masks_void_average_z
_smtbx_masks_void_volume
_smtbx_masks_void_count_electrons
_smtbx_masks_void_content
1 0.250 0.250 0.500 184.1 35.2 ?
2 0.250 0.750 0.000 184.1 35.2 ?
3 0.750 0.250 0.000 184.1 35.2 ?
4 0.750 0.750 0.500 184.1 35.2 ?
